data_4505110
loop_
_publ_author_name
'Perruchas, Sandrine'
'Boubekeur, Kamal'
'Batail, Patrick'

_publ_section_title
;
 Hydrogen Bonds in Radical Cation Salts of TTF(CH2OH)4:&#x2009; First
 Complete Series with the Octahedral Rhenium Cluster Anions
 [Re6S8-nCl6+n]n-4(n= 0, 1, 2, 3)
;
_journal_issue 4
_journal_name_full 'Crystal Growth &amp; Design'
_journal_page_first 1585
_journal_paper_doi 10.1021/cg0500573
_journal_volume 5
_journal_year 2005
_chemical_formula_moiety C11H13.5Cl9N0.5O4Re6S9
_chemical_formula_sum 'C11 H13.5 Cl9 N0.5 O4 Re6 S9'
_chemical_formula_weight 1941.51
_chemical_name_common 'TTF(CH2OH)4, Re6S5Cl9, 0.5CH3CN'
_chemical_name_systematic
;
[TTF(CH2OH)4][Re6S5Cl9](CH3CN)0.5
;
_space_group_IT_number 2
_symmetry_cell_setting triclinic
_symmetry_space_group_name_Hall '-P 1'
_symmetry_space_group_name_H-M 'P -1'
_atom_sites_solution_hydrogens geom
_atom_sites_solution_primary direct
_atom_sites_solution_secondary difmap
_audit_creation_method SHELXL-97
_cell_angle_alpha 79.118(12)
_cell_angle_beta 82.433(12)
_cell_angle_gamma 88.411(11)
_cell_formula_units_Z 2
_cell_length_a 8.8407(8)
_cell_length_b 13.6353(13)
_cell_length_c 14.5467(15)
_cell_measurement_reflns_used 8000
_cell_measurement_temperature 293(2)
_cell_measurement_theta_max 25.8
_cell_measurement_theta_min 1.9
_cell_volume 1707.0(3)
_computing_cell_refinement 'SELECT, CELL  [STOE-IPDS]'
_computing_data_collection 'EXPOSE [STOE-IPDS]'
_computing_data_reduction 'INTEGRATE [STOE-IPDS]'
_computing_molecular_graphics 'DIAMOND (Brandenburg, 1999)'
_computing_publication_material 'SHELXL-97 (Sheldrick, 1997)'
_computing_structure_refinement 'SHELXL-97 (Sheldrick, 1997)'
_computing_structure_solution 'SHELXS-97 (Sheldrick, 1990)'
_diffrn_ambient_temperature 293(2)
_diffrn_detector_area_resol_mean 6.66
_diffrn_measured_fraction_theta_full 0.928
_diffrn_measured_fraction_theta_max 0.928
_diffrn_measurement_device_type area_detector
_diffrn_measurement_method 'rotation, phi incr. 1.6'
_diffrn_radiation_monochromator graphite
_diffrn_radiation_source 'fine-focus sealed tube'
_diffrn_radiation_type MoK\a
_diffrn_radiation_wavelength 0.71073
_diffrn_reflns_av_R_equivalents 0.0675
_diffrn_reflns_av_sigmaI/netI 0.0822
_diffrn_reflns_limit_h_max 10
_diffrn_reflns_limit_h_min -10
_diffrn_reflns_limit_k_max 16
_diffrn_reflns_limit_k_min -16
_diffrn_reflns_limit_l_max 17
_diffrn_reflns_limit_l_min 0
_diffrn_reflns_number 16875
_diffrn_reflns_theta_full 25.89
_diffrn_reflns_theta_max 25.89
_diffrn_reflns_theta_min 1.89
_exptl_absorpt_coefficient_mu 22.468
_exptl_absorpt_correction_T_max 0.547
_exptl_absorpt_correction_T_min 0.1164
_exptl_absorpt_correction_type numerical
_exptl_absorpt_process_details 'FACEIT, Stoe-IPDS'
_exptl_crystal_colour black
_exptl_crystal_density_diffrn 3.777
_exptl_crystal_density_meas ?
_exptl_crystal_density_method 'not measured'
_exptl_crystal_description prism
_exptl_crystal_F_000 1724
_exptl_crystal_size_max 0.35
_exptl_crystal_size_mid 0.2
_exptl_crystal_size_min 0.04
_refine_diff_density_max 2.813
_refine_diff_density_min -3.260
_refine_diff_density_rms 0.369
_refine_ls_extinction_method none
_refine_ls_goodness_of_fit_ref 1.002
_refine_ls_hydrogen_treatment constr
_refine_ls_matrix_type full
_refine_ls_number_parameters 348
_refine_ls_number_reflns 6142
_refine_ls_number_restraints 1
_refine_ls_restrained_S_all 1.002
_refine_ls_R_factor_all 0.0687
_refine_ls_R_factor_gt 0.0374
_refine_ls_shift/su_max 0.001
_refine_ls_shift/su_mean 0.000
_refine_ls_structure_factor_coef Fsqd
_refine_ls_weighting_details
; calc
 [0.00000+1.00000exp(2.38(sin\q/\l)^2^)]/
   [\s^2^(Fo^2^)+0.0000+0.0000*P+(0.0412P)^2^+0.0000sin\q/\l]
 where P = 0.33333Fo^2^ + 0.66667Fc^2^
;
_refine_ls_weighting_scheme calc
_refine_ls_wR_factor_gt 0.0838
_refine_ls_wR_factor_ref 0.0926
_reflns_number_gt 3613
_reflns_number_total 6142
_reflns_threshold_expression >2sigma(I)
_cod_data_source_file cg0500573si20050213_123249.cif
_cod_data_source_block 1
_cod_depositor_comments
;
The following automatic conversions were performed:

'_exptl_crystal_density_meas' value 'not measured' was changed to '?'
- the value is perceived as not measured.

Automatic conversion script
Id: cif_fix_values 3008 2015-01-20 13:52:24Z robertas 
;
_cod_original_sg_symbol_H-M P-1
_cod_original_formula_sum 'C11 H13.50 Cl9 N0.50 O4 Re6 S9'
_cod_database_code 4505110

loop_
_symmetry_equiv_pos_as_xyz
'x, y, z'
'-x, -y, -z'

loop_
_atom_site_label
_atom_site_type_symbol
_atom_site_fract_x
_atom_site_fract_y
_atom_site_fract_z
_atom_site_U_iso_or_equiv
_atom_site_adp_type
_atom_site_occupancy
_atom_site_symmetry_multiplicity
_atom_site_calc_flag
_atom_site_refinement_flags
Re1 Re 0.35036(7) 0.67769(4) 0.25870(4) 0.02327(15) Uani 1 1 d .
Re2 Re 0.74001(7) 0.73882(4) 0.14577(4) 0.02387(15) Uani 1 1 d .
Re3 Re 0.56220(7) 0.58624(4) 0.16677(4) 0.02144(14) Uani 1 1 d .
Re4 Re 0.47135(7) 0.76171(4) 0.09099(4) 0.02291(15) Uani 1 1 d .
Re5 Re 0.52745(8) 0.83092(4) 0.23749(5) 0.02506(16) Uani 1 1 d .
Re6 Re 0.61849(7) 0.65567(4) 0.31267(4) 0.02258(14) Uani 1 1 d .
S1 S 0.6734(5) 0.6736(3) 0.0134(3) 0.0289(9) Uani 1 1 d .
S2 S 0.4508(5) 0.5181(3) 0.3234(3) 0.0306(9) Uani 1 1 d .
S3 S 0.8093(5) 0.5742(3) 0.2199(3) 0.0279(8) Uani 1 1 d .
S4 S 0.4169(5) 0.7456(3) 0.3900(3) 0.0319(10) Uani 1 1 d .
S5 S 0.7778(5) 0.8015(3) 0.2847(3) 0.0319(9) Uani 1 1 d .
Cl7 Cl 0.6433(5) 0.9016(3) 0.0782(3) 0.0378(10) Uani 1 1 d .
Cl8 Cl 0.2787(5) 0.8442(3) 0.1836(3) 0.0385(10) Uani 1 1 d .
Cl9 Cl 0.3108(5) 0.6165(3) 0.1185(3) 0.0336(9) Uani 1 1 d .
Cl1 Cl 0.1017(5) 0.6359(3) 0.3320(3) 0.0394(10) Uani 1 1 d .
Cl2 Cl 0.9900(5) 0.7760(4) 0.0734(3) 0.0457(11) Uani 1 1 d .
Cl3 Cl 0.5844(5) 0.4299(3) 0.1195(3) 0.0371(9) Uani 1 1 d .
Cl4 Cl 0.3810(6) 0.8304(3) -0.0519(3) 0.0431(11) Uani 1 1 d .
Cl5 Cl 0.5032(6) 0.9876(3) 0.2817(4) 0.0513(13) Uani 1 1 d .
Cl6 Cl 0.7132(5) 0.5876(3) 0.4573(3) 0.0395(10) Uani 1 1 d .
S6 S 0.0209(6) 0.9903(3) 0.3199(3) 0.0374(10) Uani 1 1 d .
S7 S -0.2457(5) 1.0695(3) 0.4223(3) 0.0351(9) Uani 1 1 d .
S8 S 0.0149(5) 0.7976(3) 0.4842(3) 0.0356(10) Uani 1 1 d .
S9 S -0.2539(5) 0.8730(3) 0.5852(3) 0.0362(9) Uani 1 1 d .
C1 C 0.014(3) 1.1369(15) 0.1652(16) 0.058(5) Uiso 1 1 d .
H1A H -0.0496 1.1194 0.1213 0.070 Uiso 1 1 calc R
H1B H 0.0199 1.2092 0.1549 0.070 Uiso 1 1 calc R
C2 C -0.278(3) 1.2258(14) 0.2745(16) 0.061(6) Uani 1 1 d .
H2A H -0.2116 1.2802 0.2411 0.073 Uiso 1 1 calc R
H2B H -0.3406 1.2078 0.2304 0.073 Uiso 1 1 calc R
C3 C -0.059(2) 1.0984(11) 0.2646(12) 0.039(4) Uani 1 1 d .
C4 C -0.182(2) 1.1368(11) 0.3108(12) 0.042(4) Uani 1 1 d .
C5 C -0.1139(19) 0.9749(11) 0.4201(11) 0.030(4) Uani 1 1 d .
C6 C -0.1192(19) 0.8917(10) 0.4874(10) 0.028(3) Uani 1 1 d .
C7 C -0.065(2) 0.7216(12) 0.5869(13) 0.042(4) Uani 1 1 d .
C8 C -0.189(2) 0.7553(12) 0.6345(13) 0.039(4) Uani 1 1 d .
C9 C 0.011(3) 0.6197(11) 0.6104(16) 0.062(7) Uani 1 1 d .
H9A H -0.0080 0.5944 0.6778 0.074 Uiso 1 1 calc R
H9B H -0.0313 0.5728 0.5782 0.074 Uiso 1 1 calc R
C10 C -0.285(3) 0.7034(14) 0.7184(16) 0.055(6) Uani 1 1 d .
H10A H -0.3740 0.6761 0.6997 0.066 Uiso 1 1 calc R
H10B H -0.2283 0.6483 0.7503 0.066 Uiso 1 1 calc R
O1 O 0.163(2) 1.0967(13) 0.1475(12) 0.085(6) Uani 1 1 d .
H1 H 0.2183 1.1149 0.1819 0.128 Uiso 1 1 calc R
O2 O -0.3707(18) 1.2570(10) 0.3486(12) 0.063(4) Uani 1 1 d .
H2 H -0.3175 1.2729 0.3855 0.094 Uiso 1 1 calc R
O3 O 0.1680(19) 0.6296(10) 0.5817(11) 0.059(4) Uani 1 1 d .
H3 H 0.1998 0.5812 0.5590 0.088 Uiso 1 1 calc R
O4 O -0.332(2) 0.7685(12) 0.7805(11) 0.073(5) Uani 1 1 d .
H4 H -0.3820 0.8145 0.7539 0.110 Uiso 1 1 calc R
N1 N 0.0000 0.5000 1.0000 0.127(14) Uiso 1 2 d S
C11 C -0.014(5) 0.549(2) 0.936(2) 0.044(9) Uiso 0.50 1 d PD
C12 C -0.024(6) 0.608(3) 0.856(3) 0.061(11) Uiso 0.50 1 d PD

loop_
_atom_site_aniso_label
_atom_site_aniso_U_11
_atom_site_aniso_U_22
_atom_site_aniso_U_33
_atom_site_aniso_U_23
_atom_site_aniso_U_13
_atom_site_aniso_U_12
Re1 0.0197(3) 0.0293(3) 0.0220(3) -0.0097(2) 0.0005(3) -0.0014(2)
Re2 0.0204(3) 0.0316(3) 0.0190(3) -0.0039(2) -0.0008(3) -0.0024(2)
Re3 0.0232(3) 0.0244(3) 0.0175(3) -0.0064(2) -0.0016(3) 0.0011(2)
Re4 0.0235(3) 0.0258(3) 0.0202(3) -0.0047(2) -0.0055(3) 0.0013(2)
Re5 0.0265(4) 0.0257(3) 0.0251(3) -0.0099(2) -0.0034(3) -0.0012(2)
Re6 0.0229(3) 0.0298(3) 0.0155(3) -0.0057(2) -0.0021(3) -0.0007(2)
S1 0.029(2) 0.035(2) 0.021(2) -0.0033(16) 0.0016(18) 0.0021(16)
S2 0.034(2) 0.0312(19) 0.023(2) -0.0016(15) 0.0042(18) -0.0074(16)
S3 0.022(2) 0.0371(19) 0.025(2) -0.0086(16) -0.0024(17) 0.0078(15)
S4 0.032(3) 0.044(2) 0.022(2) -0.0157(17) -0.0013(18) 0.0017(18)
S5 0.030(2) 0.039(2) 0.030(2) -0.0103(17) -0.0108(19) -0.0072(16)
Cl7 0.041(3) 0.0324(19) 0.038(2) -0.0006(17) -0.006(2) -0.0081(16)
Cl8 0.029(2) 0.042(2) 0.048(3) -0.0175(19) -0.011(2) 0.0091(16)
Cl9 0.031(2) 0.0380(19) 0.036(2) -0.0138(17) -0.0093(19) 0.0007(16)
Cl1 0.024(2) 0.052(2) 0.043(2) -0.0175(19) 0.0069(19) -0.0087(16)
Cl2 0.023(2) 0.076(3) 0.035(2) -0.002(2) 0.000(2) -0.0104(19)
Cl3 0.046(3) 0.0315(19) 0.035(2) -0.0127(16) -0.0012(19) 0.0022(16)
Cl4 0.053(3) 0.046(2) 0.031(2) -0.0002(18) -0.017(2) 0.0063(19)
Cl5 0.065(3) 0.034(2) 0.063(3) -0.028(2) -0.011(3) 0.002(2)
Cl6 0.046(3) 0.052(2) 0.0208(19) -0.0036(17) -0.0088(19) 0.0029(18)
S6 0.047(3) 0.036(2) 0.028(2) -0.0092(16) 0.003(2) -0.0021(17)
S7 0.034(2) 0.035(2) 0.036(2) -0.0042(17) -0.008(2) 0.0016(16)
S8 0.042(3) 0.0319(19) 0.034(2) -0.0109(16) -0.005(2) 0.0074(16)
S9 0.033(2) 0.040(2) 0.031(2) -0.0003(17) 0.0043(19) 0.0039(16)
C2 0.083(18) 0.044(10) 0.055(14) 0.008(9) -0.034(13) -0.001(10)
C3 0.050(12) 0.035(8) 0.035(9) -0.009(7) -0.019(9) -0.009(7)
C4 0.065(14) 0.031(8) 0.033(9) -0.002(7) -0.022(9) -0.003(8)
C5 0.035(10) 0.031(7) 0.031(8) -0.017(6) -0.014(8) -0.003(6)
C6 0.038(10) 0.031(7) 0.015(7) -0.003(6) -0.002(7) 0.000(6)
C7 0.053(13) 0.034(8) 0.041(10) -0.002(7) -0.023(9) 0.005(8)
C8 0.040(11) 0.037(8) 0.045(10) -0.009(7) -0.017(9) 0.001(7)
C9 0.11(2) 0.015(7) 0.063(14) -0.001(8) -0.036(14) 0.023(9)
C10 0.048(13) 0.047(10) 0.059(13) 0.015(9) 0.003(11) -0.002(9)
O1 0.104(16) 0.094(12) 0.049(10) -0.009(8) 0.019(10) -0.028(10)
O2 0.052(10) 0.062(8) 0.070(11) -0.007(7) -0.005(8) 0.009(7)
O3 0.067(11) 0.057(8) 0.060(10) -0.025(7) -0.018(8) 0.023(7)
O4 0.071(12) 0.084(10) 0.050(9) 0.008(8) 0.016(9) -0.004(8)

loop_
_atom_type_symbol
_atom_type_description
_atom_type_scat_dispersion_real
_atom_type_scat_dispersion_imag
_atom_type_scat_source
C C 0.0033 0.0016 'International Tables Vol C Tables 4.2.6.8 and 6.1.1.4'
H H 0.0000 0.0000 'International Tables Vol C Tables 4.2.6.8 and 6.1.1.4'
O O 0.0106 0.0060 'International Tables Vol C Tables 4.2.6.8 and 6.1.1.4'
S S 0.1246 0.1234 'International Tables Vol C Tables 4.2.6.8 and 6.1.1.4'
Cl Cl 0.1484 0.1585 'International Tables Vol C Tables 4.2.6.8 and 6.1.1.4'
Re Re -1.0185 7.2310 'International Tables Vol C Tables 4.2.6.8 and 6.1.1.4'
N N 0.0061 0.0033 'International Tables Vol C Tables 4.2.6.8 and 6.1.1.4'

loop_
_geom_angle_atom_site_label_1
_geom_angle_atom_site_label_2
_geom_angle_atom_site_label_3
_geom_angle
_geom_angle_site_symmetry_1
_geom_angle_site_symmetry_3
Cl1 Re1 S2 92.81(15) . .
Cl1 Re1 Cl9 92.83(15) . .
S2 Re1 Cl9 90.05(14) . .
Cl1 Re1 S4 93.41(15) . .
S2 Re1 S4 90.32(14) . .
Cl9 Re1 S4 173.72(15) . .
Cl1 Re1 Cl8 93.95(15) . .
S2 Re1 Cl8 173.24(15) . .
Cl9 Re1 Cl8 89.36(14) . .
S4 Re1 Cl8 89.54(14) . .
Cl1 Re1 Re6 134.54(13) . .
S2 Re1 Re6 57.23(10) . .
Cl9 Re1 Re6 117.83(10) . .
S4 Re1 Re6 57.52(10) . .
Cl8 Re1 Re6 117.40(11) . .
Cl1 Re1 Re3 134.29(10) . .
S2 Re1 Re3 57.00(10) . .
Cl9 Re1 Re3 57.76(10) . .
S4 Re1 Re3 117.59(11) . .
Cl8 Re1 Re3 117.35(11) . .
Re6 Re1 Re3 60.11(2) . .
Cl1 Re1 Re5 135.60(10) . .
S2 Re1 Re5 117.12(11) . .
Cl9 Re1 Re5 117.42(11) . .
S4 Re1 Re5 57.05(11) . .
Cl8 Re1 Re5 57.50(11) . .
Re6 Re1 Re5 59.94(3) . .
Re3 Re1 Re5 90.11(3) . .
Cl1 Re1 Re4 135.45(13) . .
S2 Re1 Re4 116.98(10) . .
Cl9 Re1 Re4 57.38(10) . .
S4 Re1 Re4 117.10(11) . .
Cl8 Re1 Re4 57.37(11) . .
Re6 Re1 Re4 90.00(3) . .
Re3 Re1 Re4 60.02(2) . .
Re5 Re1 Re4 60.07(3) . .
Cl2 Re2 S3 92.74(15) . .
Cl2 Re2 S5 93.40(16) . .
S3 Re2 S5 90.13(14) . .
Cl2 Re2 S1 92.76(16) . .
S3 Re2 S1 90.21(13) . .
S5 Re2 S1 173.80(15) . .
Cl2 Re2 Cl7 93.10(16) . .
S3 Re2 Cl7 174.16(15) . .
S5 Re2 Cl7 89.60(14) . .
S1 Re2 Cl7 89.44(14) . .
Cl2 Re2 Re6 134.91(12) . .
S3 Re2 Re6 57.47(9) . .
S5 Re2 Re6 57.63(10) . .
S1 Re2 Re6 117.73(10) . .
Cl7 Re2 Re6 117.79(11) . .
Cl2 Re2 Re3 134.41(12) . .
S3 Re2 Re3 57.42(10) . .
S5 Re2 Re3 117.69(10) . .
S1 Re2 Re3 57.68(10) . .
Cl7 Re2 Re3 117.80(11) . .
Re6 Re2 Re3 60.10(3) . .
Cl2 Re2 Re5 135.58(12) . .
S3 Re2 Re5 117.38(9) . .
S5 Re2 Re5 57.37(11) . .
S1 Re2 Re5 117.21(10) . .
Cl7 Re2 Re5 57.87(11) . .
Re6 Re2 Re5 59.95(3) . .
Re3 Re2 Re5 90.01(3) . .
Cl2 Re2 Re4 135.05(12) . .
S3 Re2 Re4 117.35(10) . .
S5 Re2 Re4 117.38(11) . .
S1 Re2 Re4 57.20(10) . .
Cl7 Re2 Re4 57.86(11) . .
Re6 Re2 Re4 90.04(3) . .
Re3 Re2 Re4 59.96(3) . .
Re5 Re2 Re4 60.04(3) . .
Cl3 Re3 S2 93.80(14) . .
Cl3 Re3 S3 93.54(14) . .
S2 Re3 S3 89.42(15) . .
Cl3 Re3 S1 92.69(14) . .
S2 Re3 S1 173.50(13) . .
S3 Re3 S1 90.02(14) . .
Cl3 Re3 Cl9 92.88(14) . .
S2 Re3 Cl9 90.22(15) . .
S3 Re3 Cl9 173.58(12) . .
S1 Re3 Cl9 89.62(15) . .
Cl3 Re3 Re1 135.18(11) . .
S2 Re3 Re1 57.51(10) . .
S3 Re3 Re1 117.25(9) . .
S1 Re3 Re1 117.31(9) . .
Cl9 Re3 Re1 57.52(9) . .
Cl3 Re3 Re2 134.76(11) . .
S2 Re3 Re2 117.12(10) . .
S3 Re3 Re2 57.32(9) . .
S1 Re3 Re2 57.48(10) . .
Cl9 Re3 Re2 117.45(10) . .
Re1 Re3 Re2 90.06(3) . .
Cl3 Re3 Re6 135.74(11) . .
S2 Re3 Re6 57.31(10) . .
S3 Re3 Re6 57.34(9) . .
S1 Re3 Re6 117.26(10) . .
Cl9 Re3 Re6 117.41(9) . .
Re1 Re3 Re6 59.93(2) . .
Re2 Re3 Re6 59.83(3) . .
Cl3 Re3 Re4 134.29(11) . .
S2 Re3 Re4 117.62(10) . .
S3 Re3 Re4 117.41(10) . .
S1 Re3 Re4 57.19(9) . .
Cl9 Re3 Re4 57.36(9) . .
Re1 Re3 Re4 60.15(3) . .
Re2 Re3 Re4 60.13(3) . .
Re6 Re3 Re4 89.98(3) . .
Cl4 Re4 S1 92.37(15) . .
Cl4 Re4 Cl9 93.59(16) . .
S1 Re4 Cl9 90.23(14) . .
Cl4 Re4 Cl8 93.36(16) . .
S1 Re4 Cl8 174.25(15) . .
Cl9 Re4 Cl8 89.81(14) . .
Cl4 Re4 Cl7 92.21(16) . .
S1 Re4 Cl7 89.58(15) . .
Cl9 Re4 Cl7 174.20(15) . .
Cl8 Re4 Cl7 89.81(15) . .
Cl4 Re4 Re3 135.10(11) . .
S1 Re4 Re3 57.77(10) . .
Cl9 Re4 Re3 57.73(10) . .
Cl8 Re4 Re3 117.74(11) . .
Cl7 Re4 Re3 117.60(11) . .
Cl4 Re4 Re1 135.98(13) . .
S1 Re4 Re1 117.57(10) . .
Cl9 Re4 Re1 57.52(10) . .
Cl8 Re4 Re1 57.93(11) . .
Cl7 Re4 Re1 117.68(11) . .
Re3 Re4 Re1 59.83(2) . .
Cl4 Re4 Re2 134.27(13) . .
S1 Re4 Re2 57.57(11) . .
Cl9 Re4 Re2 117.61(10) . .
Cl8 Re4 Re2 117.55(11) . .
Cl7 Re4 Re2 57.71(11) . .
Re3 Re4 Re2 59.91(3) . .
Re1 Re4 Re2 89.75(3) . .
Cl4 Re4 Re5 134.97(11) . .
S1 Re4 Re5 117.50(11) . .
Cl9 Re4 Re5 117.42(10) . .
Cl8 Re4 Re5 57.62(11) . .
Cl7 Re4 Re5 57.79(11) . .
Re3 Re4 Re5 89.93(3) . .
Re1 Re4 Re5 59.93(3) . .
Re2 Re4 Re5 59.95(3) . .
Cl5 Re5 S4 92.97(16) . .
Cl5 Re5 S5 93.68(16) . .
S4 Re5 S5 89.93(16) . .
Cl5 Re5 Cl8 92.38(16) . .
S4 Re5 Cl8 90.27(16) . .
S5 Re5 Cl8 173.92(13) . .
Cl5 Re5 Cl7 92.63(16) . .
S4 Re5 Cl7 174.40(13) . .
S5 Re5 Cl7 89.48(15) . .
Cl8 Re5 Cl7 89.72(16) . .
Cl5 Re5 Re6 135.56(14) . .
S4 Re5 Re6 57.74(10) . .
S5 Re5 Re6 57.56(10) . .
Cl8 Re5 Re6 117.77(10) . .
Cl7 Re5 Re6 117.54(10) . .
Cl5 Re5 Re1 134.84(14) . .
S4 Re5 Re1 57.81(10) . .
S5 Re5 Re1 117.43(10) . .
Cl8 Re5 Re1 57.91(10) . .
Cl7 Re5 Re1 117.78(10) . .
Re6 Re5 Re1 59.90(3) . .
Cl5 Re5 Re2 135.33(14) . .
S4 Re5 Re2 117.54(10) . .
S5 Re5 Re2 57.31(10) . .
Cl8 Re5 Re2 117.45(10) . .
Cl7 Re5 Re2 57.73(10) . .
Re6 Re5 Re2 59.82(3) . .
Re1 Re5 Re2 89.83(3) . .
Cl5 Re5 Re4 134.49(14) . .
S4 Re5 Re4 117.79(10) . .
S5 Re5 Re4 117.30(10) . .
Cl8 Re5 Re4 57.46(10) . .
Cl7 Re5 Re4 57.81(10) . .
Re6 Re5 Re4 89.95(3) . .
Re1 Re5 Re4 60.01(3) . .
Re2 Re5 Re4 60.01(3) . .
Cl6 Re6 S2 93.45(15) . .
Cl6 Re6 S3 93.54(14) . .
S2 Re6 S3 89.26(14) . .
Cl6 Re6 S5 93.04(15) . .
S2 Re6 S5 173.49(15) . .
S3 Re6 S5 89.96(14) . .
Cl6 Re6 S4 92.67(15) . .
S2 Re6 S4 90.59(14) . .
S3 Re6 S4 173.79(15) . .
S5 Re6 S4 89.50(14) . .
Cl6 Re6 Re2 135.08(12) . .
S2 Re6 Re2 117.05(10) . .
S3 Re6 Re2 57.42(10) . .
S5 Re6 Re2 57.41(10) . .
S4 Re6 Re2 117.41(11) . .
Cl6 Re6 Re1 134.71(12) . .
S2 Re6 Re1 57.43(11) . .
S3 Re6 Re1 117.32(11) . .
S5 Re6 Re1 117.53(11) . .
S4 Re6 Re1 57.74(11) . .
Re2 Re6 Re1 90.21(3) . .
Cl6 Re6 Re5 134.50(10) . .
S2 Re6 Re5 117.54(11) . .
S3 Re6 Re5 117.61(10) . .
S5 Re6 Re5 57.41(11) . .
S4 Re6 Re5 57.20(11) . .
Re2 Re6 Re5 60.23(3) . .
Re1 Re6 Re5 60.16(3) . .
Cl6 Re6 Re3 135.34(10) . .
S2 Re6 Re3 57.00(10) . .
S3 Re6 Re3 57.39(10) . .
S5 Re6 Re3 117.45(10) . .
S4 Re6 Re3 117.65(11) . .
Re2 Re6 Re3 60.07(2) . .
Re1 Re6 Re3 59.96(3) . .
Re5 Re6 Re3 90.15(3) . .
Re4 S1 Re2 65.23(10) . .
Re4 S1 Re3 65.03(10) . .
Re2 S1 Re3 64.84(10) . .
Re3 S2 Re6 65.68(10) . .
Re3 S2 Re1 65.49(10) . .
Re6 S2 Re1 65.34(10) . .
Re2 S3 Re6 65.11(9) . .
Re2 S3 Re3 65.27(10) . .
Re6 S3 Re3 65.27(10) . .
Re5 S4 Re6 65.06(10) . .
Re5 S4 Re1 65.14(11) . .
Re6 S4 Re1 64.73(9) . .
Re2 S5 Re5 65.32(11) . .
Re2 S5 Re6 64.96(10) . .
Re5 S5 Re6 65.03(11) . .
Re2 Cl7 Re5 64.40(11) . .
Re2 Cl7 Re4 64.43(9) . .
Re5 Cl7 Re4 64.40(10) . .
Re4 Cl8 Re5 64.91(11) . .
Re4 Cl8 Re1 64.70(10) . .
Re5 Cl8 Re1 64.58(11) . .
Re4 Cl9 Re1 65.11(10) . .
Re4 Cl9 Re3 64.91(11) . .
Re1 Cl9 Re3 64.72(11) . .
Re6 Cl6 O3 101.1(3) . 2_666
C3 S6 C5 95.0(9) . .
C3 S6 S9 90.1(6) . 2_576
C5 S6 S9 92.7(5) . 2_576
C5 S7 C4 96.2(9) . .
C5 S7 S8 91.6(5) . 2_576
C4 S7 S8 89.6(6) . 2_576
C6 S8 C7 95.8(8) . .
C6 S9 C8 96.3(8) . .
O1 C1 C3 111.6(18) . .
O1 C1 H1A 109.3 . .
C3 C1 H1A 109.3 . .
O1 C1 H1B 109.3 . .
C3 C1 H1B 109.3 . .
H1A C1 H1B 108.0 . .
O2 C2 C4 110.8(17) . .
O2 C2 H2A 109.5 . .
C4 C2 H2A 109.5 . .
O2 C2 H2B 109.5 . .
C4 C2 H2B 109.5 . .
H2A C2 H2B 108.1 . .
C4 C3 C1 126.7(17) . .
C4 C3 S6 118.4(14) . .
C1 C3 S6 114.9(14) . .
C3 C4 C2 128.1(18) . .
C3 C4 S7 115.5(13) . .
C2 C4 S7 116.3(16) . .
C6 C5 S7 123.0(13) . .
C6 C5 S6 122.0(12) . .
S7 C5 S6 114.8(9) . .
C5 C6 S9 123.1(12) . .
C5 C6 S8 122.3(13) . .
S9 C6 S8 114.5(8) . .
C8 C7 C9 127.0(18) . .
C8 C7 S8 117.6(13) . .
C9 C7 S8 115.3(15) . .
C7 C8 C10 128.6(16) . .
C7 C8 S9 115.7(14) . .
C10 C8 S9 115.5(14) . .
O3 C9 C7 109.0(16) . .
O3 C9 H9A 109.9 . .
C7 C9 H9A 109.9 . .
O3 C9 H9B 109.9 . .
C7 C9 H9B 109.9 . .
H9A C9 H9B 108.3 . .
O4 C10 C8 110.9(15) . .
O4 C10 H10A 109.5 . .
C8 C10 H10A 109.5 . .
O4 C10 H10B 109.5 . .
C8 C10 H10B 109.5 . .
H10A C10 H10B 108.0 . .
C1 O1 O4 99.6(13) . 2_576
C1 O1 H1 109.5 . .
O4 O1 H1 22.7 2_576 .
C2 O2 O3 101.9(13) . 2_576
C2 O2 H2 109.5 . .
O3 O2 H2 21.3 2_576 .
C9 O3 H3 109.5 . .
C10 O4 Cl4 146.3(12) . 1_456
C10 O4 Cl3 81.3(10) . 2_566
Cl4 O4 Cl3 66.8(3) 1_456 2_566
C10 O4 Cl5 126.0(12) . 2_576
Cl4 O4 Cl5 64.8(3) 1_456 2_576
Cl3 O4 Cl5 116.5(5) 2_566 2_576
C10 O4 H4 109.5 . .
Cl4 O4 H4 72.5 1_456 .
Cl3 O4 H4 107.9 2_566 .
Cl5 O4 H4 18.9 2_576 .
C11 N1 C11 180.00(2) 2_567 .
N1 C11 C12 177(5) . .

loop_
_geom_bond_atom_site_label_1
_geom_bond_atom_site_label_2
_geom_bond_distance
_geom_bond_site_symmetry_2
Re1 Cl1 2.349(4) .
Re1 S2 2.398(4) .
Re1 Cl9 2.413(4) .
Re1 S4 2.418(4) .
Re1 Cl8 2.432(4) .
Re1 Re6 2.5860(10) .
Re1 Re3 2.5867(9) .
Re1 Re5 2.5928(9) .
Re1 Re4 2.5949(10) .
Re2 Cl2 2.345(4) .
Re2 S3 2.400(4) .
Re2 S5 2.403(4) .
Re2 S1 2.413(4) .
Re2 Cl7 2.432(4) .
Re2 Re6 2.5837(10) .
Re2 Re3 2.5899(9) .
Re2 Re5 2.5942(9) .
Re2 Re4 2.5956(10) .
Re3 Cl3 2.355(3) .
Re3 S2 2.384(4) .
Re3 S3 2.403(4) .
Re3 S1 2.418(4) .
Re3 Cl9 2.419(4) .
Re3 Re6 2.5907(9) .
Re3 Re4 2.5914(9) .
Re4 Cl4 2.344(4) .
Re4 S1 2.403(4) .
Re4 Cl9 2.409(4) .
Re4 Cl8 2.417(4) .
Re4 Cl7 2.436(4) .
Re4 Re5 2.5965(9) .
Re5 Cl5 2.341(4) .
Re5 S4 2.398(4) .
Re5 S5 2.404(5) .
Re5 Cl8 2.421(5) .
Re5 Cl7 2.436(4) .
Re5 Re6 2.5869(9) .
Re6 Cl6 2.382(4) .
Re6 S2 2.393(4) .
Re6 S3 2.401(4) .
Re6 S5 2.408(4) .
Re6 S4 2.412(4) .
Cl6 O3 3.241(12) 2_666
S6 C3 1.720(18) .
S6 C5 1.740(17) .
S6 S9 3.400(7) 2_576
S7 C5 1.716(16) .
S7 C4 1.738(19) .
S7 S8 3.340(6) 2_576
S8 C6 1.725(16) .
S8 C7 1.73(2) .
S9 C6 1.716(16) .
S9 C8 1.743(17) .
C1 O1 1.42(3) .
C1 C3 1.50(3) .
C1 H1A 0.9700 .
C1 H1B 0.9700 .
C2 O2 1.39(3) .
C2 C4 1.51(3) .
C2 H2A 0.9700 .
C2 H2B 0.9700 .
C3 C4 1.35(3) .
C5 C6 1.35(2) .
C7 C8 1.34(3) .
C7 C9 1.53(2) .
C8 C10 1.46(3) .
C9 O3 1.40(3) .
C9 H9A 0.9700 .
C9 H9B 0.9700 .
C10 O4 1.40(2) .
C10 H10A 0.9700 .
C10 H10B 0.9700 .
O1 O4 2.83(3) 2_576
O1 H1 0.8200 .
O2 O3 2.80(2) 2_576
O2 H2 0.8200 .
O3 H3 0.8200 .
O4 Cl4 3.480(16) 1_456
O4 Cl3 3.521(16) 2_566
O4 Cl5 3.619(17) 2_576
O4 H4 0.8200 .
N1 C11 1.06(3) 2_567
N1 C11 1.06(3) .
C11 C12 1.284(19) .
